data_8104370
loop_
_publ_author_name
'Solans, X.'
'Rius, J.'
'Miravitlles, C.'

_publ_section_title
;
 The crystal and molecular structure of (Co (P O4) (N H3)4) (H2 O)3
;
_journal_name_full 'Zeitschrift fuer Kristallographie (149,1979-)'
_journal_page_first 207
_journal_page_last 214
_journal_volume 157
_journal_year 1981
_chemical_formula_sum 'Co H14 N4 O7 P'
_chemical_name_systematic '(Co (P O4) (N H3)4) (H2 O)3'
_space_group_IT_number 4
_symmetry_space_group_name_Hall 'P 2yb'
_symmetry_space_group_name_H-M 'P 1 21 1'
_cell_angle_alpha 90
_cell_angle_beta 92.15
_cell_angle_gamma 90
_cell_formula_units_Z 2
_cell_length_a 9.73
_cell_length_b 7.301
_cell_length_c 6.88
_cell_volume 488.402
_citation_journal_id_ASTM ZEKRDZ
_cod_data_source_file Solans_ZEKRDZ_1981_1898.cif
_cod_data_source_block Co1H14N4O7P1
_cod_original_cell_volume 488.4024
_cod_original_formula_sum 'Co1 H14 N4 O7 P1'
_cod_database_code 8104370

loop_
_symmetry_equiv_pos_as_xyz
x,y,z
-x,y+1/2,-z

loop_
_atom_site_label
_atom_site_type_symbol
_atom_site_fract_x
_atom_site_fract_y
_atom_site_fract_z
_atom_site_occupancy
_atom_site_U_iso_or_equiv
N3 N-3 0.8744 0.9858 0.2432 1 0.0
O7 O-2 0.3925 0.2968 0.6271 1 0.0
H2 H+1 -0.255 0.169 0.491 1 0.0
O5 O-2 0.4871 0.0409 0.1322 1 0.0
H3 H+1 -0.233 0.341 0.494 1 0.0
N2 N-3 0.8791 0.5121 0.2356 1 0.0
O4 O-2 0.2225 0.0764 0.2793 1 0.0
H7 H+1 -0.076 -0.076 0.145 1 0.0
O1 O-2 0.0391 0.245 0.085 1 0.0
H13 H+1 0.473 0.004 0.3 1 0.0
N4 N-3 0.7521 0.2376 0.0106 1 0.0
H4 H+1 0.185 0.515 0.268 1 0.0
O3 O-2 0.2309 0.4211 0.2778 1 0.0
O2 O-2 0.0276 0.2414 0.4295 1 0.0
H8 H+1 -0.083 -0.029 0.313 1 0.0
P1 P+5 0.1401 0.2396 0.2691 1 0.0
Co1 Co+3 0.8773 0.2442 0.2394 1 0.0
H12 H+1 -0.233 0.35 -0.077 1 0.0
O6 O-2 0.4974 0.4671 0.2574 1 0.0
H6 H+1 -0.062 0.461 0.325 1 0.0
H14 H+1 0.395 0.138 0.622 1 0.0
N1 N-3 0.7393 0.2428 0.4384 1 0.0
H10 H+1 -0.329 0.242 0.02 1 0.0
H1 H+1 -0.346 0.236 0.425 1 0.0
H5 H+1 -0.083 0.633 0.128 1 0.0
H11 H+1 -0.241 0.155 -0.05 1 0.0
H9 H+1 -0.231 -0.045 0.22 1 0.0
